data_1506165
loop_
_publ_author_name
'Cammidge, Andrew N.'
'Goddard, Victoria H. M.'
'Gopee, Hemant'
'Harrison, Nicola L.'
'Hughes, David L.'
'Schubert, Christopher J.'
'Sutton, Benjamin M.'
'Watts, Gary L.'
'Whitehead, Andrew J.'

_publ_section_title
;
 Aryl trihydroxyborates: easily isolated discrete species convenient for
 direct application in coupling reactions.
;
_journal_issue 18
_journal_name_full 'Organic letters'
_journal_page_first 4071
_journal_page_last 4074
_journal_paper_doi 10.1021/ol061564w
_journal_volume 8
_journal_year 2006
_chemical_formula_moiety 'C7 H10 B O4, Na H10 O5'
_chemical_formula_structural '[Na (H2O)5]n.n(p-MeOC6H4B(OH)3)'
_chemical_formula_sum 'C7 H20 B Na O9'
_chemical_formula_weight 282.03
_chemical_name_systematic
; 
 ? 
;
_space_group_IT_number 19
_symmetry_cell_setting orthorhombic
_symmetry_space_group_name_Hall 'P 2ac 2ab'
_symmetry_space_group_name_H-M 'P 21 21 21'
_atom_sites_solution_hydrogens geom
_atom_sites_solution_primary direct
_atom_sites_solution_secondary difmap
_audit_creation_method SHELXL-97
_cell_angle_alpha 90.00
_cell_angle_beta 90.00
_cell_angle_gamma 90.00
_cell_formula_units_Z 4
_cell_length_a 6.126(2)
_cell_length_b 7.3524(13)
_cell_length_c 29.508(5)
_cell_measurement_reflns_used 25
_cell_measurement_temperature 293(2)
_cell_measurement_theta_max 9.6
_cell_measurement_theta_min 7.6
_cell_volume 1329.1(5)
_computing_cell_refinement 'CAD4/EXPRESS (Enraf-Nonius, 1992)'
_computing_data_collection 'CAD4/EXPRESS (Enraf-Nonius, 1992)'
_computing_data_reduction 'CAD4 (Hursthouse, 1976)'
_computing_molecular_graphics 'ORTEP (Johnson, 1971)'
_computing_publication_material 'SHELXL-97 (Sheldrick, 1997)'
_computing_structure_refinement 'SHELXL-97 (Sheldrick, 1997)'
_computing_structure_solution 'SHELXS-97 (Sheldrick, 1997)'
_diffrn_ambient_temperature 293(2)
_diffrn_measured_fraction_theta_full 0.999
_diffrn_measured_fraction_theta_max 0.999
_diffrn_measurement_device 'Enraf-Nonius CAD4 diffractometer'
_diffrn_measurement_method 'scintillation counter; \w/\q scans'
_diffrn_radiation_monochromator graphite
_diffrn_radiation_source 'fine-focus sealed tube'
_diffrn_radiation_type Mo-K\a
_diffrn_radiation_wavelength 0.71069
_diffrn_reflns_av_R_equivalents 0.0275
_diffrn_reflns_av_sigmaI/netI 0.0449
_diffrn_reflns_limit_h_max 7
_diffrn_reflns_limit_h_min -1
_diffrn_reflns_limit_k_max 8
_diffrn_reflns_limit_k_min -1
_diffrn_reflns_limit_l_max 34
_diffrn_reflns_limit_l_min -1
_diffrn_reflns_number 1786
_diffrn_reflns_theta_full 24.96
_diffrn_reflns_theta_max 24.96
_diffrn_reflns_theta_min 2.76
_diffrn_standards_decay_% 6.1
_diffrn_standards_interval_time '10000 s'
_diffrn_standards_number 3
_exptl_absorpt_coefficient_mu 0.153
_exptl_absorpt_correction_type 'none applied'
_exptl_crystal_colour colourless
_exptl_crystal_density_diffrn 1.409
_exptl_crystal_density_method 'not measured'
_exptl_crystal_description block
_exptl_crystal_F_000 600
_exptl_crystal_size_max 0.43
_exptl_crystal_size_mid 0.29
_exptl_crystal_size_min 0.21
_refine_diff_density_max 0.171
_refine_diff_density_min -0.207
_refine_diff_density_rms 0.046
_refine_ls_abs_structure_details 'Flack H D (1983), Acta Cryst. A39, 876-881'
_refine_ls_abs_structure_Flack -0.3(6)
_refine_ls_extinction_method none
_refine_ls_goodness_of_fit_ref 1.086
_refine_ls_hydrogen_treatment mixed
_refine_ls_matrix_type full
_refine_ls_number_parameters 216
_refine_ls_number_reflns 1786
_refine_ls_number_restraints 0
_refine_ls_restrained_S_all 1.086
_refine_ls_R_factor_all 0.0420
_refine_ls_R_factor_gt 0.0351
_refine_ls_shift/su_max 0.001
_refine_ls_shift/su_mean 0.000
_refine_ls_structure_factor_coef Fsqd
_refine_ls_weighting_details 'calc w=1/[\s^2^(Fo^2^)+(0.0421P)^2^+0.0474P] where P=(Fo^2^+2Fc^2^)/3'
_refine_ls_weighting_scheme calc
_refine_ls_wR_factor_gt 0.0802
_refine_ls_wR_factor_ref 0.0846
_reflns_number_gt 1536
_reflns_number_total 1786
_reflns_threshold_expression I>2sigma(I)
_cod_data_source_file ol061564wsi20060626_052027.cif
_cod_data_source_block chriss1
_cod_original_cell_volume 1329.1(6)
_cod_original_sg_symbol_H-M 'P 212121  (no. 19)'
_cod_database_code 1506165

loop_
_symmetry_equiv_pos_as_xyz
'x, y, z'
'-x+1/2, -y, z+1/2'
'x+1/2, -y+1/2, -z'
'-x, y+1/2, -z+1/2'

loop_
_atom_site_label
_atom_site_type_symbol
_atom_site_fract_x
_atom_site_fract_y
_atom_site_fract_z
_atom_site_U_iso_or_equiv
_atom_site_adp_type
_atom_site_occupancy
_atom_site_symmetry_multiplicity
_atom_site_calc_flag
_atom_site_refinement_flags
Na Na 0.78603(18) 0.89880(14) 0.04432(3) 0.0334(3) Uani 1 1 d .
C1 C 0.3835(4) 0.3851(3) 0.17261(7) 0.0213(5) Uani 1 1 d .
C2 C 0.1958(4) 0.2896(3) 0.18474(8) 0.0241(6) Uani 1 1 d .
H2 H 0.1263 0.2201 0.1627 0.029 Uiso 1 1 calc R
C3 C 0.1070(5) 0.2930(4) 0.22837(8) 0.0267(6) Uani 1 1 d .
H3 H -0.0204 0.2295 0.2350 0.032 Uiso 1 1 calc R
C4 C 0.2124(4) 0.3923(4) 0.26138(7) 0.0247(5) Uani 1 1 d .
C5 C 0.3989(5) 0.4901(4) 0.25129(8) 0.0265(6) Uani 1 1 d .
H5 H 0.4687 0.5581 0.2736 0.032 Uiso 1 1 calc R
C6 C 0.4801(5) 0.4854(4) 0.20745(8) 0.0272(6) Uani 1 1 d .
H6 H 0.6051 0.5523 0.2009 0.033 Uiso 1 1 calc R
O4 O 0.1419(3) 0.4030(3) 0.30604(5) 0.0320(5) Uani 1 1 d .
C41 C -0.0588(5) 0.3126(4) 0.31698(9) 0.0400(7) Uani 1 1 d .
H41A H -0.1729 0.3568 0.2976 0.060 Uiso 1 1 calc R
H41B H -0.0961 0.3367 0.3480 0.060 Uiso 1 1 calc R
H41C H -0.0417 0.1840 0.3127 0.060 Uiso 1 1 calc R
B1 B 0.4808(5) 0.3845(4) 0.12115(9) 0.0233(6) Uani 1 1 d .
O11 O 0.7243(3) 0.3834(3) 0.12196(6) 0.0319(5) Uani 1 1 d .
H11 H 0.770(6) 0.357(4) 0.1461(10) 0.047(10) Uiso 1 1 d .
O12 O 0.4012(3) 0.2254(3) 0.09482(6) 0.0273(4) Uani 1 1 d .
H12 H 0.437(5) 0.133(4) 0.1054(8) 0.024(8) Uiso 1 1 d .
O13 O 0.4234(4) 0.5492(3) 0.09548(6) 0.0275(5) Uani 1 1 d .
H13 H 0.305(6) 0.557(4) 0.0925(9) 0.024(9) Uiso 1 1 d .
O21 O 0.5843(4) 0.8856(3) 0.11536(7) 0.0350(5) Uani 1 1 d .
H21A H 0.654(6) 0.892(5) 0.1381(12) 0.049(10) Uiso 1 1 d .
H21B H 0.535(7) 0.785(5) 0.1134(12) 0.054(12) Uiso 1 1 d .
O22 O 0.9836(4) 0.6318(3) 0.07439(7) 0.0352(5) Uani 1 1 d .
H22A H 0.996(8) 0.573(6) 0.0430(16) 0.102(15) Uiso 1 1 d .
H22B H 0.919(6) 0.572(4) 0.0871(11) 0.034(11) Uiso 1 1 d .
O23 O 0.9746(4) 1.1660(3) 0.06609(7) 0.0356(5) Uani 1 1 d .
H23A H 1.094(7) 1.181(4) 0.0745(10) 0.032(9) Uiso 1 1 d .
H23B H 0.895(7) 1.227(5) 0.0814(11) 0.044(11) Uiso 1 1 d .
O24 O 0.4860(4) 1.0975(3) 0.00966(8) 0.0409(6) Uani 1 1 d .
H24A H 0.462(7) 1.157(5) 0.0295(11) 0.049(12) Uiso 1 1 d .
H24B H 0.491(6) 1.176(5) -0.0103(13) 0.049(11) Uiso 1 1 d .
O25 O 0.5724(4) 0.6325(3) 0.01113(7) 0.0360(5) Uani 1 1 d .
H25A H 0.684(7) 0.564(5) 0.0006(11) 0.056(11) Uiso 1 1 d .
H25B H 0.535(7) 0.592(5) 0.0341(12) 0.061(13) Uiso 1 1 d .

loop_
_atom_site_aniso_label
_atom_site_aniso_U_11
_atom_site_aniso_U_22
_atom_site_aniso_U_33
_atom_site_aniso_U_23
_atom_site_aniso_U_13
_atom_site_aniso_U_12
Na 0.0355(6) 0.0347(5) 0.0299(5) -0.0001(5) 0.0021(5) -0.0016(6)
C1 0.0235(12) 0.0202(11) 0.0202(10) -0.0005(11) -0.0005(10) 0.0039(13)
C2 0.0240(13) 0.0260(12) 0.0223(11) -0.0015(11) -0.0050(11) -0.0018(13)
C3 0.0245(14) 0.0299(13) 0.0257(12) 0.0019(12) 0.0016(12) -0.0071(14)
C4 0.0281(13) 0.0286(12) 0.0174(11) 0.0029(11) 0.0023(10) 0.0045(15)
C5 0.0273(14) 0.0293(13) 0.0231(12) -0.0047(12) -0.0019(12) -0.0041(14)
C6 0.0230(14) 0.0294(14) 0.0293(13) -0.0023(12) 0.0028(12) -0.0053(13)
O4 0.0344(10) 0.0437(11) 0.0179(8) -0.0001(9) 0.0036(8) -0.0027(11)
C41 0.0390(17) 0.0524(17) 0.0287(13) 0.0066(14) 0.0088(13) -0.0053(17)
B1 0.0210(14) 0.0282(15) 0.0206(12) 0.0014(14) 0.0014(12) -0.0013(16)
O11 0.0223(9) 0.0477(11) 0.0258(9) 0.0009(11) -0.0003(8) 0.0052(11)
O12 0.0335(11) 0.0267(10) 0.0217(8) -0.0009(8) -0.0031(9) 0.0032(10)
O13 0.0232(11) 0.0307(11) 0.0285(9) 0.0069(8) -0.0003(9) 0.0015(9)
O21 0.0425(12) 0.0305(11) 0.0320(11) 0.0002(11) -0.0051(10) -0.0020(12)
O22 0.0322(11) 0.0421(13) 0.0314(11) 0.0030(10) 0.0015(10) -0.0006(12)
O23 0.0286(12) 0.0400(12) 0.0383(12) -0.0104(10) -0.0007(11) -0.0005(11)
O24 0.0611(15) 0.0358(12) 0.0260(10) -0.0061(11) 0.0028(11) 0.0037(13)
O25 0.0412(13) 0.0416(13) 0.0253(10) 0.0010(10) -0.0008(10) 0.0004(12)

loop_
_atom_type_symbol
_atom_type_description
_atom_type_scat_dispersion_real
_atom_type_scat_dispersion_imag
_atom_type_scat_source
C C 0.0033 0.0016 'International Tables Vol C Tables 4.2.6.8 and 6.1.1.4'
H H 0.0000 0.0000 'International Tables Vol C Tables 4.2.6.8 and 6.1.1.4'
B B 0.0013 0.0007 'International Tables Vol C Tables 4.2.6.8 and 6.1.1.4'
Na Na 0.0362 0.0249 'International Tables Vol C Tables 4.2.6.8 and 6.1.1.4'
O O 0.0106 0.0060 'International Tables Vol C Tables 4.2.6.8 and 6.1.1.4'

loop_
_geom_angle_atom_site_label_1
_geom_angle_atom_site_label_2
_geom_angle_atom_site_label_3
_geom_angle
_geom_angle_site_symmetry_1
_geom_angle_site_symmetry_3
O23 Na O25 84.75(9) . 3_565
O23 Na O21 92.70(9) . .
O25 Na O21 161.80(9) 3_565 .
O23 Na O22 108.83(9) . .
O25 Na O22 79.12(8) 3_565 .
O21 Na O22 84.71(8) . .
O23 Na O25 172.47(8) . .
O25 Na O25 92.26(5) 3_565 .
O21 Na O25 92.27(9) . .
O22 Na O25 77.26(8) . .
O23 Na O24 89.13(9) . .
O25 Na O24 107.81(9) 3_565 .
O21 Na O24 90.13(9) . .
O22 Na O24 161.48(9) . .
O25 Na O24 85.20(8) . .
C2 C1 C6 115.2(2) . .
C2 C1 B1 122.6(2) . .
C6 C1 B1 122.1(2) . .
C1 C2 C3 123.3(2) . .
C1 C2 H2 118.4 . .
C3 C2 H2 118.4 . .
C4 C3 C2 118.6(2) . .
C4 C3 H3 120.7 . .
C2 C3 H3 120.7 . .
C3 C4 C5 120.7(2) . .
C3 C4 O4 123.7(2) . .
C5 C4 O4 115.6(2) . .
C4 C5 C6 119.0(2) . .
C4 C5 H5 120.5 . .
C6 C5 H5 120.5 . .
C5 C6 C1 123.2(3) . .
C5 C6 H6 118.4 . .
C1 C6 H6 118.4 . .
C4 O4 C41 117.0(2) . .
O4 C41 H41A 109.5 . .
O4 C41 H41B 109.5 . .
H41A C41 H41B 109.5 . .
O4 C41 H41C 109.5 . .
H41A C41 H41C 109.5 . .
H41B C41 H41C 109.5 . .
O13 B1 O12 107.5(2) . .
O13 B1 O11 104.6(2) . .
O12 B1 O11 109.4(2) . .
O13 B1 C1 112.9(2) . .
O12 B1 C1 111.7(2) . .
O11 B1 C1 110.5(2) . .
B1 O11 H11 112(3) . .
B1 O12 H12 113(2) . .
B1 O13 H13 111(2) . .
Na O21 H21A 117(3) . .
Na O21 H21B 100(3) . .
H21A O21 H21B 109(4) . .
Na O22 H22A 93(2) . .
Na O22 H22B 114(3) . .
H22A O22 H22B 105(4) . .
Na O23 H23A 131(2) . .
Na O23 H23B 109(3) . .
H23A O23 H23B 108(3) . .
Na O24 H24A 99(3) . .
Na O24 H24B 131(3) . .
H24A O24 H24B 99(3) . .
Na O25 Na 135.04(9) 3_465 .
Na O25 H25A 105(2) 3_465 .
Na O25 H25A 100(2) . .
Na O25 H25B 110(3) 3_465 .
Na O25 H25B 97(3) . .
H25A O25 H25B 108(3) . .

loop_
_geom_bond_atom_site_label_1
_geom_bond_atom_site_label_2
_geom_bond_distance
_geom_bond_site_symmetry_2
Na O23 2.368(2) .
Na O25 2.410(2) 3_565
Na O21 2.435(2) .
Na O22 2.471(2) .
Na O25 2.550(2) .
Na O24 2.561(3) .
C1 C2 1.394(4) .
C1 C6 1.397(3) .
C1 B1 1.631(3) .
C2 C3 1.398(3) .
C2 H2 0.9300 .
C3 C4 1.378(3) .
C3 H3 0.9300 .
C4 C5 1.382(4) .
C4 O4 1.389(3) .
C5 C6 1.387(3) .
C5 H5 0.9300 .
C6 H6 0.9300 .
O4 C41 1.434(4) .
C41 H41A 0.9600 .
C41 H41B 0.9600 .
C41 H41C 0.9600 .
B1 O13 1.471(4) .
B1 O12 1.486(4) .
B1 O11 1.492(3) .
O11 H11 0.79(3) .
O12 H12 0.78(3) .
O13 H13 0.73(3) .
O21 H21A 0.79(4) .
O21 H21B 0.80(4) .
O22 H22A 1.02(5) .
O22 H22B 0.70(3) .
O23 H23A 0.78(4) .
O23 H23B 0.80(4) .
O24 H24A 0.74(4) .
O24 H24B 0.82(4) .
O25 Na 2.410(2) 3_465
O25 H25A 0.90(4) .
O25 H25B 0.78(4) .

loop_
_geom_torsion_atom_site_label_1
_geom_torsion_atom_site_label_2
_geom_torsion_atom_site_label_3
_geom_torsion_atom_site_label_4
_geom_torsion
_geom_torsion_site_symmetry_1
_geom_torsion_site_symmetry_4
C6 C1 C2 C3 0.4(4) . .
B1 C1 C2 C3 -178.1(3) . .
C1 C2 C3 C4 -1.5(4) . .
C2 C3 C4 C5 1.6(4) . .
C2 C3 C4 O4 -178.8(2) . .
C3 C4 C5 C6 -0.7(4) . .
O4 C4 C5 C6 179.7(2) . .
C4 C5 C6 C1 -0.4(4) . .
C2 C1 C6 C5 0.5(4) . .
B1 C1 C6 C5 179.1(3) . .
C3 C4 O4 C41 -3.5(4) . .
C5 C4 O4 C41 176.1(2) . .
C2 C1 B1 O13 100.4(3) . .
C6 C1 B1 O13 -78.0(3) . .
C2 C1 B1 O12 -20.8(3) . .
C6 C1 B1 O12 160.7(2) . .
C2 C1 B1 O11 -142.9(3) . .
C6 C1 B1 O11 38.7(4) . .
O23 Na O25 Na -26.2(9) . 3_465
O25 Na O25 Na -92.58(19) 3_565 3_465
O21 Na O25 Na 105.05(15) . 3_465
O22 Na O25 Na -170.90(16) . 3_465
O24 Na O25 Na 15.11(15) . 3_465
